data_7012234
loop_
_publ_author_name
'Norquist, Alexander J.'
'Doran, Michael B.'
'Thomas, Paul M.'
'O'Hare, Dermot'

_publ_section_title
;
 Structural diversity in organically templated uranium
 sulfatesElectronic supplementary information (ESI) available:
 three-dimensional packing diagrams for USO-6--USO-10. See
 http://www.rsc.org/suppdata/dt/b2/b209208e/
;
_journal_issue 6
_journal_name_full 'Dalton Transactions'
_journal_page_first 1168
_journal_paper_doi 10.1039/b209208e
_journal_year 2003
_chemical_compound_source
;
?
;
_chemical_formula_moiety ' C10 H12 N2 O11 S2 U1 '
_chemical_formula_sum 'C10 H12 N2 O11 S2 U'
_chemical_formula_weight 638.37
_space_group_IT_number 2
_symmetry_cell_setting triclinic
_symmetry_space_group_name_Hall '-P 1'
_symmetry_space_group_name_H-M 'P -1'
_audit_creation_date 02-13-08
_audit_creation_method CRYSTALS_ver_12-03-99
_cell_angle_alpha 79.1992(7)
_cell_angle_beta 80.1403(8)
_cell_angle_gamma 80.9717(14)
_cell_formula_units_Z 2
_cell_length_a 6.9507(1)
_cell_length_b 7.7097(1)
_cell_length_c 15.9200(4)
_cell_measurement_reflns_used 3430
_cell_measurement_temperature 150
_cell_measurement_theta_max 27
_cell_measurement_theta_min 5
_cell_volume 818.73(3)
_computing_cell_refinement
; 
Denzo/Scalepack (Otwinowski & Minor, 1996) 
;
_computing_data_collection
; 
COLLECT (Nonius BV, 1997) 
;
_computing_data_reduction
; 
Denzo/Scalepack (Otwinowski & Minor, 1996) 
;
_computing_structure_solution
; 
SIR92 (Altomare et al, 1994) 
;
_diffrn_ambient_temperature 150
_diffrn_measured_fraction_theta_max 0.978
_diffrn_measurement_device_type
; 
Enraf Nonius Kappa CCD 
;
_diffrn_measurement_method \w
_diffrn_radiation_monochromator graphite
_diffrn_radiation_type 'Mo K\a'
_diffrn_radiation_wavelength 0.71073
_diffrn_reflns_av_R_equivalents 0.02
_diffrn_reflns_limit_h_max 9
_diffrn_reflns_limit_h_min -8
_diffrn_reflns_limit_k_max 10
_diffrn_reflns_limit_k_min -10
_diffrn_reflns_limit_l_max 20
_diffrn_reflns_limit_l_min -20
_diffrn_reflns_number 6857
_diffrn_reflns_theta_max 27.59
_diffrn_reflns_theta_min 5.15
_diffrn_standards_decay_% 0.00
_diffrn_standards_interval_count 0
_diffrn_standards_interval_time 0
_diffrn_standards_number 0
_exptl_absorpt_coefficient_mu 10.231
_exptl_absorpt_correction_T_max 0.05
_exptl_absorpt_correction_T_min 0.54
_exptl_absorpt_correction_type multi-scan
_exptl_crystal_colour ' yellow '
_exptl_crystal_density_diffrn 2.589
_exptl_crystal_density_meas ?
_exptl_crystal_description ' block '
_exptl_crystal_F_000 575.709
_exptl_crystal_size_max 0.06
_exptl_crystal_size_mid 0.06
_exptl_crystal_size_min 0.30
_refine_diff_density_max 1.17
_refine_diff_density_min -1.29
_refine_ls_extinction_coef 13.8(11)
_refine_ls_extinction_method 'Larson 1970 Crystallographic Computing eq 22'
_refine_ls_goodness_of_fit_ref 0.8313
_refine_ls_number_parameters 236
_refine_ls_number_reflns 3319
_refine_ls_R_factor_gt 0.0208
_refine_ls_shift/su_max 0.002855
_refine_ls_structure_factor_coef Fsqd
_refine_ls_weighting_details
;
Chebychev polynomial with 4 parameters, Carruthers & Watkin , 1979, 
8.79     11.8     5.66     1.35    
;
_refine_ls_weighting_scheme calc
_refine_ls_wR_factor_ref 0.0495
_reflns_limit_h_max 9
_reflns_limit_h_min -8
_reflns_limit_k_max 10
_reflns_limit_k_min -9
_reflns_limit_l_max 20
_reflns_limit_l_min 0
_reflns_number_gt 3319
_reflns_number_total 3713
_reflns_threshold_expression >3.00\s(I)
_cod_data_source_file b209208e.txt
_cod_data_source_block CRYSTALS_cif-USO-6
_cod_depositor_comments
;
The following automatic conversions were performed:
'_symmetry_cell_setting' value 'Triclinic ' changed to 'triclinic'
according to '/home/saulius/struct/CIF-dictionaries/cif_core.dic'
dictionary named 'cif_core.dic' version 2.4.1 from 2010-06-29.

Automatic conversion script
Id: cif_fix_enum 1527 2010-12-29 10:47:43Z saulius 
;
_cod_original_cell_volume 818.7
_cod_original_sg_symbol_H-M 'P -1 '
_cod_original_formula_sum ' C10 H12 N2 O11 S2 U1 '
_cod_database_code 7012234

loop_
_symmetry_equiv_pos_as_xyz
x,y,z
-x,-y,-z

loop_
_atom_site_label
_atom_site_type_symbol
_atom_site_fract_x
_atom_site_fract_y
_atom_site_fract_z
_atom_site_U_iso_or_equiv
_atom_site_occupancy
_atom_site_adp_type
U1 U 1.17371(2) -0.38552(2) 0.634643(9) 0.0081 1.0000 Uani
S1 S 1.08983(15) -0.25959(14) 0.81264(7) 0.0154 1.0000 Uani
S2 S 1.29331(14) -0.61817(13) 0.44636(6) 0.0124 1.0000 Uani
O1 O 1.1788(4) -0.6066(4) 0.69049(19) 0.0169 1.0000 Uani
O2 O 1.1667(4) -0.1633(4) 0.57777(19) 0.0166 1.0000 Uani
O9 O 1.0583(5) -0.3893(5) 0.8906(2) 0.0267 1.0000 Uani
O6 O 1.2318(5) -0.4750(4) 0.5002(2) 0.0185 1.0000 Uani
O7 O 0.8527(4) -0.4012(4) 0.6138(2) 0.0194 1.0000 Uani
C8 C 0.5629(7) 0.1876(6) 0.8557(3) 0.0183 1.0000 Uani
C5 C 0.8402(7) 0.1372(6) 0.6359(3) 0.0204 1.0000 Uani
C4 C 0.7934(6) 0.1810(6) 0.7180(3) 0.0183 1.0000 Uani
O10 O 1.3074(6) -0.7922(4) 0.4993(2) 0.0268 1.0000 Uani
C2 C 0.4856(7) 0.0636(6) 0.7338(3) 0.0198 1.0000 Uani
C3 C 0.6147(6) 0.1428(6) 0.7673(3) 0.0173 1.0000 Uani
O4 O 1.2844(4) -0.3104(4) 0.7579(2) 0.0184 1.0000 Uani
O3 O 0.9477(4) -0.2684(4) 0.75213(19) 0.0176 1.0000 Uani
O8 O 1.0798(5) -0.0813(5) 0.8307(2) 0.0256 1.0000 Uani
N2 N 0.4681(6) 0.2815(5) 1.0169(2) 0.0226 1.0000 Uani
C1 C 0.5389(7) 0.0218(6) 0.6517(3) 0.0195 1.0000 Uani
C9 C 0.3689(7) 0.2528(6) 0.8861(3) 0.0204 1.0000 Uani
C7 C 0.7069(7) 0.1683(7) 0.9096(3) 0.0252 1.0000 Uani
C6 C 0.6567(7) 0.2162(7) 0.9905(3) 0.0266 1.0000 Uani
N1 N 0.7135(6) 0.0581(5) 0.6059(2) 0.0205 1.0000 Uani
C10 C 0.3256(7) 0.2995(6) 0.9680(3) 0.0231 1.0000 Uani
O11 O 0.6124(4) -0.3994(4) 0.8357(2) 0.0199 1.0000 Uani
O5 O 1.5176(4) -0.4189(5) 0.6085(2) 0.0215 1.0000 Uani
H7 H 0.9680 0.1648 0.5990 0.0227 1.0000 Uiso
H6 H 0.8869 0.2395 0.7419 0.0207 1.0000 Uiso
H5 H 0.3555 0.0375 0.7687 0.0231 1.0000 Uiso
H4 H 0.4476 -0.0360 0.6262 0.0234 1.0000 Uiso
H10 H 0.2626 0.2660 0.8488 0.0231 1.0000 Uiso
H9 H 0.8466 0.1187 0.8893 0.0301 1.0000 Uiso
H8 H 0.7594 0.2024 1.0298 0.0321 1.0000 Uiso
H11 H 0.1866 0.3467 0.9907 0.0265 1.0000 Uiso
H3 H 0.7508 0.0244 0.5468 0.0239 1.0000 Uiso
H12 H 0.4337 0.3180 1.0755 0.0263 1.0000 Uiso
H2 H 0.5055 -0.3713 0.8069 0.0500 1.0000 Uiso
H1 H 0.7295 -0.3750 0.8075 0.0500 1.0000 Uiso

loop_
_atom_site_aniso_label
_atom_site_aniso_U_11
_atom_site_aniso_U_22
_atom_site_aniso_U_33
_atom_site_aniso_U_23
_atom_site_aniso_U_13
_atom_site_aniso_U_12
U1 0.00508(8) 0.01067(8) 0.00903(8) -0.00326(5) -0.00083(5) -0.00113(5)
S1 0.0112(4) 0.0224(5) 0.0133(5) -0.0064(4) -0.0014(3) -0.0003(4)
S2 0.0089(4) 0.0164(5) 0.0129(4) -0.0061(4) -0.0011(3) -0.0009(3)
O1 0.0169(15) 0.0184(15) 0.0157(14) -0.0020(11) -0.0048(11) -0.0014(11)
O2 0.0186(15) 0.0179(15) 0.0134(14) -0.0048(11) 0.0013(11) -0.0042(12)
O9 0.0256(17) 0.0336(19) 0.0170(16) 0.0003(14) -0.0033(13) 0.0030(14)
O6 0.0186(15) 0.0200(15) 0.0187(15) -0.0109(12) -0.0020(12) 0.0006(12)
O7 0.0121(14) 0.0313(17) 0.0181(15) -0.0108(13) -0.0033(12) -0.0042(12)
C8 0.020(2) 0.016(2) 0.019(2) -0.0048(16) -0.0034(17) -0.0013(16)
C5 0.019(2) 0.017(2) 0.021(2) 0.0001(16) -0.0005(17) -0.0007(16)
C4 0.016(2) 0.017(2) 0.022(2) -0.0017(16) -0.0027(16) -0.0032(15)
O10 0.040(2) 0.0173(16) 0.0225(17) -0.0027(13) -0.0058(15) -0.0009(14)
C2 0.020(2) 0.016(2) 0.023(2) -0.0027(16) -0.0030(17) -0.0022(16)
C3 0.019(2) 0.0154(19) 0.017(2) -0.0018(15) -0.0033(16) -0.0016(16)
O4 0.0099(14) 0.0302(17) 0.0179(15) -0.0116(13) -0.0014(11) -0.0030(12)
O3 0.0124(14) 0.0259(16) 0.0154(14) -0.0051(12) -0.0023(11) -0.0030(12)
O8 0.0211(17) 0.0294(18) 0.0297(18) -0.0159(14) -0.0012(14) -0.0032(14)
N2 0.026(2) 0.0239(19) 0.0170(18) -0.0064(15) -0.0024(15) 0.0006(16)
C1 0.023(2) 0.021(2) 0.018(2) -0.0037(16) -0.0055(17) -0.0075(17)
C9 0.019(2) 0.021(2) 0.021(2) -0.0029(17) -0.0022(17) -0.0015(17)
C7 0.023(2) 0.028(2) 0.027(2) -0.0081(19) -0.0101(19) 0.0033(19)
C6 0.024(2) 0.035(3) 0.024(2) -0.013(2) -0.0089(19) 0.001(2)
N1 0.024(2) 0.0198(18) 0.0167(18) -0.0042(14) -0.0037(15) 0.0013(15)
C10 0.024(2) 0.023(2) 0.020(2) -0.0023(17) -0.0007(18) -0.0019(18)
O11 0.0134(14) 0.0315(17) 0.0162(15) -0.0050(13) -0.0022(11) -0.0057(12)
O5 0.0101(14) 0.0367(19) 0.0192(16) -0.0099(13) 0.0006(12) -0.0041(13)

loop_
_atom_type_symbol
_atom_type_scat_dispersion_real
_atom_type_scat_dispersion_imag
_atom_type_scat_Cromer_Mann_a1
_atom_type_scat_Cromer_Mann_b1
_atom_type_scat_Cromer_Mann_a2
_atom_type_scat_Cromer_Mann_b2
_atom_type_scat_Cromer_Mann_a3
_atom_type_scat_Cromer_Mann_b3
_atom_type_scat_Cromer_Mann_a4
_atom_type_scat_Cromer_Mann_b4
_atom_type_scat_Cromer_Mann_c
_atom_type_scat_source
'U   ' -10.6730 9.6540 36.0228 0.5293 23.4128 3.3253 14.9491 16.0927 4.1880 100.6130 13.3966 International_Tables_Vol_IV_Table_2.2B
'S   ' 0.1246 0.1234 6.9053 1.4679 5.2034 22.2151 1.4379 0.2536 1.5863 56.1720 0.8669 International_Tables_Vol_IV_Table_2.2B
'O   ' 0.0106 0.0060 3.0485 13.2771 2.2868 5.7011 1.5463 0.3239 0.8670 32.9089 0.2508 International_Tables_Vol_IV_Table_2.2B
'N   ' 0.0061 0.0033 12.2126 0.0057 3.1322 9.8933 2.0125 28.9975 1.1663 0.5826 -11.5290 International_Tables_Vol_IV_Table_2.2B
'C   ' 0.0033 0.0016 2.3100 20.8439 1.0200 10.2075 1.5886 0.5687 0.8650 51.6512 0.2156 International_Tables_Vol_IV_Table_2.2B
'H   ' 0.0000 0.0000 0.4930 10.5109 0.3229 26.1257 0.1402 3.1424 0.0408 57.7997 0.0030 International_Tables_Vol_IV_Table_2.2B

loop_
_geom_angle_atom_site_label_1
_geom_angle_site_symmetry_1
_geom_angle_atom_site_label_2
_geom_angle_site_symmetry_2
_geom_angle_atom_site_label_3
_geom_angle_site_symmetry_3
_geom_angle
_geom_angle_publ_flag
O1 . U1 . O2 . 179.39(14) yes
O1 . U1 . O6 . 92.90(12) yes
O2 . U1 . O6 . 86.74(12) yes
O1 . U1 . O7 . 87.60(13) yes
O2 . U1 . O7 . 91.84(13) yes
O6 . U1 . O7 . 79.24(11) yes
O1 . U1 . O4 . 87.57(12) yes
O2 . U1 . O4 . 92.98(12) yes
O6 . U1 . O4 . 152.1(1) yes
O7 . U1 . O4 . 128.6(1) yes
O1 . U1 . O3 . 92.42(12) yes
O2 . U1 . O3 . 87.67(12) yes
O6 . U1 . O3 . 150.5(1) yes
O7 . U1 . O3 . 72.0(1) yes
O4 . U1 . O3 . 57.2(1) yes
O1 . U1 . O5 . 90.51(13) yes
O2 . U1 . O5 . 89.90(13) yes
O6 . U1 . O5 . 79.25(11) yes
O7 . U1 . O5 . 158.29(11) yes
O4 . U1 . O5 . 72.9(1) yes
O3 . U1 . O5 . 129.7(1) yes
O9 . S1 . O4 . 111.1(2) yes
O9 . S1 . O3 . 110.4(2) yes
O4 . S1 . O3 . 100.52(17) yes
O9 . S1 . O8 . 112.4(2) yes
O4 . S1 . O8 . 110.19(19) yes
O3 . S1 . O8 . 111.6(2) yes
O6 . S2 . O7 2_746 107.42(18) yes
O6 . S2 . O10 . 111.33(19) yes
O7 2_746 S2 . O10 . 111.6(2) yes
O6 . S2 . O5 2_846 107.50(19) yes
O7 2_746 S2 . O5 2_846 106.06(18) yes
O10 . S2 . O5 2_846 112.6(2) yes
U1 . O6 . S2 . 149.9(2) yes
U1 . O7 . S2 2_746 148.87(19) yes
C3 . C8 . C9 . 120.3(4) yes
C3 . C8 . C7 . 120.8(4) yes
C9 . C8 . C7 . 118.9(4) yes
C4 . C5 . N1 . 119.4(4) yes
C4 . C5 . H7 . 120.213 no
N1 . C5 . H7 . 120.430 no
C5 . C4 . C3 . 119.1(4) yes
C5 . C4 . H6 . 120.613 no
C3 . C4 . H6 . 120.310 no
C3 . C2 . C1 . 118.8(4) yes
C3 . C2 . H5 . 120.504 no
C1 . C2 . H5 . 120.717 no
C8 . C3 . C4 . 119.8(4) yes
C8 . C3 . C2 . 120.2(4) yes
C4 . C3 . C2 . 120.1(4) yes
U1 . O4 . S1 . 101.30(14) yes
U1 . O3 . S1 . 100.61(15) yes
C6 . N2 . C10 . 122.7(4) yes
C2 . C1 . N1 . 119.9(4) yes

loop_
_geom_bond_atom_site_label_1
_geom_bond_site_symmetry_1
_geom_bond_atom_site_label_2
_geom_bond_site_symmetry_2
_geom_bond_distance
_geom_bond_publ_flag
U1 . O1 . 1.767(3) yes
U1 . O2 . 1.779(3) yes
U1 . O6 . 2.322(3) yes
U1 . O7 . 2.336(3) yes
U1 . O4 . 2.421(3) yes
U1 . O3 . 2.442(3) yes
U1 . O5 . 2.336(3) yes
S1 . O9 . 1.448(4) yes
S1 . O4 . 1.516(3) yes
S1 . O3 . 1.510(3) yes
S1 . O8 . 1.445(4) yes
S2 . O6 . 1.489(3) yes
S2 . O7 2_746 1.484(3) yes
S2 . O10 . 1.444(3) yes
S2 . O5 2_846 1.484(3) yes
C8 . C3 . 1.483(6) yes
C8 . C9 . 1.400(6) yes
C8 . C7 . 1.399(6) yes
C5 . C4 . 1.383(6) yes
C5 . N1 . 1.341(6) yes
C4 . C3 . 1.393(6) yes
C2 . C3 . 1.386(6) yes
C2 . C1 . 1.379(6) yes
N2 . C6 . 1.353(6) yes
N2 . C10 . 1.336(6) yes
C1 . N1 . 1.345(6) yes
C9 . C10 . 1.388(6) yes
C7 . C6 . 1.380(7) yes
